data_1554349
loop_
_publ_author_name
'Gong, Hai-Xian'
'Cao, Zhu'
'Li, Meng-Hua'
'Liao, Sai-Hu'
'Lin, Mei-Jin'

_publ_section_title
;
 Photoexcited perylene diimide radical anions for the reduction of aryl
 halides: a bay-substituent effect
;
_journal_issue 15
_journal_name_full 'Organic Chemistry Frontiers'
_journal_page_first 2296
_journal_paper_doi 10.1039/C8QO00445E
_journal_volume 5
_journal_year 2018
_chemical_formula_moiety '0.06(C88 H90 N2 O8)'
_chemical_formula_sum 'C5.5 H5.62 N0.12 O0.5'
_chemical_formula_weight 81.48
_space_group_crystal_system orthorhombic
_space_group_IT_number 70
_space_group_name_Hall '-F 2uv 2vw'
_space_group_name_H-M_alt 'F d d d :2'
_atom_sites_solution_hydrogens geom
_audit_creation_date 2018-04-03
_audit_creation_method
;
Olex2 1.2-alpha
(compiled 2015.06.08 svn.r3188 for OlexSys, GUI svn.r5047)
;
_audit_update_record
;
2018-04-04 deposited with the CCDC.
2018-05-23 downloaded from the CCDC.
;
_cell_angle_alpha 90
_cell_angle_beta 90
_cell_angle_gamma 90
_cell_formula_units_Z 128
_cell_length_a 24.1341(14)
_cell_length_b 25.4123(13)
_cell_length_c 26.6380(17)
_cell_measurement_reflns_used 3608
_cell_measurement_temperature 173(2)
_cell_measurement_theta_max 25.028
_cell_measurement_theta_min 2.277
_cell_volume 16337.2(16)
_computing_molecular_graphics 'Olex2 (Dolomanov et al., 2009)'
_computing_publication_material 'Olex2 (Dolomanov et al., 2009)'
_computing_structure_refinement 'ShelXL (Sheldrick, 2015)'
_computing_structure_solution 'SIR2004 (Burla et al., 2007)'
_diffrn_ambient_temperature 173.15
_diffrn_measured_fraction_theta_full 0.999
_diffrn_measured_fraction_theta_max 0.999
_diffrn_measurement_device_type 'multiwire proportional'
_diffrn_measurement_method 'phi and omega scans'
_diffrn_radiation_monochromator graphite
_diffrn_radiation_type MoK\a
_diffrn_radiation_wavelength 0.71073
_diffrn_reflns_av_R_equivalents 0.0327
_diffrn_reflns_av_unetI/netI 0.0254
_diffrn_reflns_Laue_measured_fraction_full 0.999
_diffrn_reflns_Laue_measured_fraction_max 0.999
_diffrn_reflns_limit_h_max 24
_diffrn_reflns_limit_h_min -28
_diffrn_reflns_limit_k_max 27
_diffrn_reflns_limit_k_min -30
_diffrn_reflns_limit_l_max 29
_diffrn_reflns_limit_l_min -31
_diffrn_reflns_number 20963
_diffrn_reflns_point_group_measured_fraction_full 0.999
_diffrn_reflns_point_group_measured_fraction_max 0.999
_diffrn_reflns_theta_full 25.028
_diffrn_reflns_theta_max 25.028
_diffrn_reflns_theta_min 2.277
_exptl_absorpt_coefficient_mu 0.067
_exptl_absorpt_correction_T_max 1.00000
_exptl_absorpt_correction_T_min 0.76001
_exptl_absorpt_correction_type none
_exptl_crystal_density_diffrn 1.060
_exptl_crystal_density_method 'not measured'
_exptl_crystal_description block
_exptl_crystal_F_000 5568
_exptl_crystal_size_max 0.5
_exptl_crystal_size_mid 0.4
_exptl_crystal_size_min 0.3
_refine_diff_density_max 0.356
_refine_diff_density_min -0.218
_refine_diff_density_rms 0.080
_refine_ls_extinction_method none
_refine_ls_goodness_of_fit_ref 1.068
_refine_ls_hydrogen_treatment constr
_refine_ls_matrix_type full
_refine_ls_number_parameters 229
_refine_ls_number_reflns 3608
_refine_ls_number_restraints 0
_refine_ls_restrained_S_all 1.068
_refine_ls_R_factor_all 0.0942
_refine_ls_R_factor_gt 0.0766
_refine_ls_shift/su_max 0.000
_refine_ls_shift/su_mean 0.000
_refine_ls_structure_factor_coef Fsqd
_refine_ls_weighting_details 'w=1/[\s^2^(Fo^2^)+(0.1554P)^2^+23.8375P] where P=(Fo^2^+2Fc^2^)/3'
_refine_ls_weighting_scheme calc
_refine_ls_wR_factor_gt 0.2293
_refine_ls_wR_factor_ref 0.2440
_reflns_Friedel_coverage 0.000
_reflns_number_gt 2685
_reflns_number_total 3608
_reflns_threshold_expression 'I > 2\s(I)'
_cod_data_source_file c8qo00445e2.cif
_cod_data_source_block fddd
_cod_original_sg_symbol_H-M 'F d d d'
_cod_original_formula_sum 'C5.50 H5.62 N0.12 O0.50'
_cod_database_code 1554349
_shelx_space_group_comment
;
The symmetry employed for this shelxl refinement is uniquely defined
by the following loop, which should always be used as a source of
symmetry information in preference to the above space-group names.
They are only intended as comments.
;
_olex2_refinement_description
;
1. Fixed Uiso
 At 1.2 times of:
  All C(H) groups
 At 1.5 times of:
  All C(H,H,H) groups
2.a Ternary CH refined with riding coordinates:
 C2(H2)
2.b Aromatic/amide H refined with riding coordinates:
 C14(H14), C16(H16), C17(H17), C20(H20), C19(H19), C5(H5), C6(H6)
2.c Idealised Me refined as rotating group:
 C22(H22A,H22B,H22C), C24(H24A,H24B,H24C), C23(H23A,H23B,H23C), C4(H4A,H4B,
 H4C), C3(H3A,H3B,H3C)
;
_shelx_shelxl_version_number 2014/7
_olex2_submission_special_instructions 'No special instructions were received'

loop_
_space_group_symop_operation_xyz
'x, y, z'
'-x+1/4, -y+1/4, z'
'x, -y+1/4, -z+1/4'
'-x+1/4, y, -z+1/4'
'x, y+1/2, z+1/2'
'-x+1/4, -y+3/4, z+1/2'
'x, -y+3/4, -z+3/4'
'-x+1/4, y+1/2, -z+3/4'
'x+1/2, y, z+1/2'
'-x+3/4, -y+1/4, z+1/2'
'x+1/2, -y+1/4, -z+3/4'
'-x+3/4, y, -z+3/4'
'x+1/2, y+1/2, z'
'-x+3/4, -y+3/4, z'
'x+1/2, -y+3/4, -z+1/4'
'-x+3/4, y+1/2, -z+1/4'
'-x, -y, -z'
'x-1/4, y-1/4, -z'
'-x, y-1/4, z-1/4'
'x-1/4, -y, z-1/4'
'-x, -y+1/2, -z+1/2'
'x-1/4, y+1/4, -z+1/2'
'-x, y+1/4, z+1/4'
'x-1/4, -y+1/2, z+1/4'
'-x+1/2, -y, -z+1/2'
'x+1/4, y-1/4, -z+1/2'
'-x+1/2, y-1/4, z+1/4'
'x+1/4, -y, z+1/4'
'-x+1/2, -y+1/2, -z'
'x+1/4, y+1/4, -z'
'-x+1/2, y+1/4, z-1/4'
'x+1/4, -y+1/2, z-1/4'

loop_
_atom_site_label
_atom_site_type_symbol
_atom_site_fract_x
_atom_site_fract_y
_atom_site_fract_z
_atom_site_U_iso_or_equiv
_atom_site_adp_type
_atom_site_occupancy
_atom_site_site_symmetry_order
_atom_site_calc_flag
_atom_site_refinement_flags_posn
_atom_site_refinement_flags_adp
_atom_site_refinement_flags_occupancy
O2 O 0.84478(7) 0.50899(6) 0.33453(7) 0.0383(5) Uani 1 1 d . . .
O1 O 0.64097(7) 0.45961(7) 0.34791(8) 0.0476(6) Uani 1 1 d . . .
N1 N 0.64080(11) 0.3750 0.3750 0.0344(7) Uani 1 2 d S T P
C11 C 0.81600(13) 0.3750 0.3750 0.0265(7) Uani 1 2 d S T P
C12 C 0.84535(9) 0.42343(8) 0.36931(8) 0.0262(5) Uani 1 1 d . . .
C10 C 0.75740(13) 0.3750 0.3750 0.0286(7) Uani 1 2 d S T P
C13 C 0.81517(10) 0.46687(8) 0.35189(9) 0.0301(6) Uani 1 1 d . . .
C14 C 0.75711(10) 0.46629(9) 0.34977(9) 0.0326(6) Uani 1 1 d . . .
H14 H 0.7375 0.4968 0.3393 0.039 Uiso 1 1 calc R . .
C15 C 0.81601(10) 0.55564(9) 0.32375(10) 0.0351(6) Uani 1 1 d . . .
C9 C 0.72862(10) 0.42144(8) 0.36288(9) 0.0314(6) Uani 1 1 d . . .
C8 C 0.66759(10) 0.42163(9) 0.36116(9) 0.0346(6) Uani 1 1 d . . .
C16 C 0.80635(11) 0.59139(11) 0.36111(10) 0.0431(7) Uani 1 1 d . . .
H16 H 0.8167 0.5836 0.3947 0.052 Uiso 1 1 calc R . .
C7 C 0.58005(15) 0.3750 0.3750 0.0393(9) Uani 1 2 d S T P
C17 C 0.78131(12) 0.63916(11) 0.34979(11) 0.0459(7) Uani 1 1 d . . .
H17 H 0.7758 0.6643 0.3757 0.055 Uiso 1 1 calc R . .
C18 C 0.76412(12) 0.65083(10) 0.30116(11) 0.0439(7) Uani 1 1 d . . .
C1 C 0.55344(11) 0.35538(11) 0.33316(12) 0.0473(7) Uani 1 1 d . . .
C20 C 0.79967(13) 0.56537(11) 0.27611(11) 0.0490(8) Uani 1 1 d . . .
H20 H 0.8060 0.5401 0.2504 0.059 Uiso 1 1 calc R . .
C19 C 0.77353(14) 0.61258(11) 0.26515(11) 0.0541(8) Uani 1 1 d . . .
H19 H 0.7616 0.6189 0.2317 0.065 Uiso 1 1 calc R . .
C5 C 0.49523(13) 0.35542(13) 0.33434(14) 0.0604(9) Uani 1 1 d . . .
H5 H 0.4749 0.3418 0.3067 0.072 Uiso 1 1 calc R . .
C6 C 0.46789(18) 0.3750 0.3750 0.0667(14) Uani 1 2 d S T P
H6 H 0.4285 0.3750 0.3750 0.080 Uiso 1 2 calc RS T P
C21 C 0.73517(14) 0.70258(11) 0.28714(13) 0.0575(9) Uani 1 1 d . . .
C2 C 0.58332(13) 0.33367(12) 0.28777(12) 0.0550(8) Uani 1 1 d . . .
H2 H 0.6239 0.3375 0.2942 0.066 Uiso 1 1 calc R . .
C22 C 0.73454(17) 0.74095(12) 0.32951(15) 0.0705(10) Uani 1 1 d . . .
H22A H 0.7111 0.7274 0.3566 0.106 Uiso 1 1 calc GR . .
H22B H 0.7197 0.7747 0.3177 0.106 Uiso 1 1 calc GR . .
H22C H 0.7724 0.7460 0.3420 0.106 Uiso 1 1 calc GR . .
C24 C 0.67558(18) 0.69091(15) 0.27036(19) 0.0912(14) Uani 1 1 d . . .
H24A H 0.6759 0.6632 0.2447 0.137 Uiso 1 1 calc GR . .
H24B H 0.6590 0.7229 0.2564 0.137 Uiso 1 1 calc GR . .
H24C H 0.6538 0.6791 0.2993 0.137 Uiso 1 1 calc GR . .
C23 C 0.7651(2) 0.72858(17) 0.24318(19) 0.112(2) Uani 1 1 d . . .
H23A H 0.8014 0.7414 0.2543 0.168 Uiso 1 1 calc GR . .
H23B H 0.7430 0.7582 0.2308 0.168 Uiso 1 1 calc GR . .
H23C H 0.7701 0.7028 0.2162 0.168 Uiso 1 1 calc GR . .
C4 C 0.5702(2) 0.3655(2) 0.24127(16) 0.0971(14) Uani 1 1 d . . .
H4A H 0.5308 0.3617 0.2331 0.146 Uiso 1 1 calc GR . .
H4B H 0.5926 0.3527 0.2131 0.146 Uiso 1 1 calc GR . .
H4C H 0.5786 0.4026 0.2475 0.146 Uiso 1 1 calc GR . .
C3 C 0.5715(2) 0.27471(18) 0.2815(2) 0.1071(16) Uani 1 1 d . . .
H3A H 0.5803 0.2563 0.3128 0.161 Uiso 1 1 calc GR . .
H3B H 0.5944 0.2606 0.2543 0.161 Uiso 1 1 calc GR . .
H3C H 0.5323 0.2696 0.2735 0.161 Uiso 1 1 calc GR . .

loop_
_atom_site_aniso_label
_atom_site_aniso_U_11
_atom_site_aniso_U_22
_atom_site_aniso_U_33
_atom_site_aniso_U_23
_atom_site_aniso_U_13
_atom_site_aniso_U_12
O2 0.0275(9) 0.0192(8) 0.0683(12) 0.0133(8) 0.0007(8) 0.0004(6)
O1 0.0268(10) 0.0330(10) 0.0831(14) 0.0138(9) -0.0024(9) 0.0049(7)
N1 0.0227(15) 0.0289(14) 0.0517(17) 0.0027(13) 0.000 0.000
C11 0.0258(17) 0.0215(15) 0.0321(16) -0.0018(13) 0.000 0.000
C12 0.0241(12) 0.0193(11) 0.0351(12) 0.0007(9) 0.0009(9) -0.0001(9)
C10 0.0265(17) 0.0213(15) 0.0381(18) 0.0006(13) 0.000 0.000
C13 0.0294(13) 0.0202(11) 0.0407(13) 0.0011(10) -0.0008(10) -0.0022(9)
C14 0.0324(14) 0.0195(11) 0.0460(14) 0.0032(10) -0.0020(10) 0.0041(9)
C15 0.0341(13) 0.0192(11) 0.0521(16) 0.0079(10) -0.0063(11) 0.0002(9)
C9 0.0250(12) 0.0247(12) 0.0445(14) 0.0011(10) -0.0011(10) 0.0036(9)
C8 0.0296(13) 0.0256(12) 0.0485(15) 0.0018(11) 0.0000(10) 0.0027(10)
C16 0.0432(15) 0.0425(15) 0.0435(15) 0.0046(12) -0.0042(12) 0.0081(12)
C7 0.0286(18) 0.0263(17) 0.063(2) 0.0090(16) 0.000 0.000
C17 0.0552(17) 0.0339(14) 0.0487(16) -0.0088(12) -0.0021(13) 0.0088(12)
C18 0.0504(17) 0.0281(13) 0.0532(17) 0.0024(12) 0.0065(13) 0.0075(11)
C1 0.0322(15) 0.0397(15) 0.0700(19) 0.0131(14) -0.0096(13) -0.0022(11)
C20 0.0634(19) 0.0328(14) 0.0506(17) -0.0056(12) -0.0055(14) 0.0133(13)
C19 0.080(2) 0.0395(16) 0.0428(16) 0.0012(12) -0.0050(14) 0.0200(14)
C5 0.0350(17) 0.0583(19) 0.088(2) 0.0179(17) -0.0153(16) -0.0080(14)
C6 0.029(2) 0.065(3) 0.106(4) 0.025(3) 0.000 0.000
C21 0.069(2) 0.0362(15) 0.067(2) 0.0063(14) 0.0086(16) 0.0202(14)
C2 0.0469(17) 0.0557(18) 0.0623(19) -0.0013(15) -0.0152(14) -0.0066(14)
C22 0.079(3) 0.0378(17) 0.095(3) -0.0133(17) -0.007(2) 0.0202(16)
C24 0.086(3) 0.064(2) 0.124(4) -0.016(2) -0.043(3) 0.035(2)
C23 0.168(5) 0.058(2) 0.110(4) 0.042(2) 0.056(3) 0.054(3)
C4 0.093(3) 0.128(4) 0.071(3) 0.017(3) -0.003(2) 0.020(3)
C3 0.137(4) 0.069(3) 0.115(4) -0.024(3) 0.011(3) -0.019(3)

loop_
_atom_type_symbol
_atom_type_description
_atom_type_scat_dispersion_real
_atom_type_scat_dispersion_imag
_atom_type_scat_source
C C 0.0033 0.0016 'International Tables Vol C Tables 4.2.6.8 and 6.1.1.4'
H H 0.0000 0.0000 'International Tables Vol C Tables 4.2.6.8 and 6.1.1.4'
N N 0.0061 0.0033 'International Tables Vol C Tables 4.2.6.8 and 6.1.1.4'
O O 0.0106 0.0060 'International Tables Vol C Tables 4.2.6.8 and 6.1.1.4'

loop_
_geom_angle_atom_site_label_1
_geom_angle_atom_site_label_2
_geom_angle_atom_site_label_3
_geom_angle
_geom_angle_site_symmetry_1
_geom_angle_site_symmetry_3
C13 O2 C15 118.16(18) . .
C8 N1 C8 125.0(3) 7 .
C8 N1 C7 117.52(13) . .
C8 N1 C7 117.51(13) 7 .
C12 C11 C12 120.5(3) . 7
C10 C11 C12 119.73(14) . .
C10 C11 C12 119.73(14) . 7
C11 C12 C12 117.59(15) . 12_655
C13 C12 C11 117.1(2) . .
C13 C12 C12 125.24(14) . 12_655
C9 C10 C11 119.58(15) . .
C9 C10 C11 119.58(15) 7 .
C9 C10 C9 120.8(3) 7 .
O2 C13 C12 117.2(2) . .
O2 C13 C14 121.10(19) . .
C12 C13 C14 121.6(2) . .
C13 C14 H14 120.1 . .
C9 C14 C13 119.8(2) . .
C9 C14 H14 120.1 . .
C16 C15 O2 119.8(2) . .
C20 C15 O2 119.4(2) . .
C20 C15 C16 120.8(2) . .
C10 C9 C8 120.2(2) . .
C14 C9 C10 120.4(2) . .
C14 C9 C8 119.3(2) . .
O1 C8 N1 120.4(2) . .
O1 C8 C9 122.8(2) . .
N1 C8 C9 116.8(2) . .
C15 C16 H16 120.1 . .
C15 C16 C17 119.8(2) . .
C17 C16 H16 120.1 . .
C1 C7 N1 117.74(18) . .
C1 C7 N1 117.74(18) 7 .
C1 C7 C1 124.5(4) . 7
C16 C17 H17 119.4 . .
C16 C17 C18 121.2(2) . .
C18 C17 H17 119.4 . .
C17 C18 C21 123.0(2) . .
C19 C18 C17 116.5(2) . .
C19 C18 C21 120.5(3) . .
C7 C1 C5 116.5(3) . .
C7 C1 C2 123.8(3) . .
C5 C1 C2 119.7(3) . .
C15 C20 H20 120.4 . .
C15 C20 C19 119.2(3) . .
C19 C20 H20 120.4 . .
C18 C19 C20 122.4(3) . .
C18 C19 H19 118.8 . .
C20 C19 H19 118.8 . .
C1 C5 H5 119.9 . .
C6 C5 C1 120.2(3) . .
C6 C5 H5 119.9 . .
C5 C6 C5 122.1(4) 7 .
C5 C6 H6 119.0 . .
C5 C6 H6 119.0 7 .
C22 C21 C18 112.4(3) . .
C22 C21 C24 109.7(3) . .
C22 C21 C23 107.6(3) . .
C24 C21 C18 109.4(3) . .
C23 C21 C18 110.0(3) . .
C23 C21 C24 107.7(4) . .
C1 C2 H2 107.2 . .
C1 C2 C4 111.1(3) . .
C1 C2 C3 110.8(3) . .
C4 C2 H2 107.2 . .
C4 C2 C3 113.2(4) . .
C3 C2 H2 107.2 . .
C21 C22 H22A 109.5 . .
C21 C22 H22B 109.5 . .
C21 C22 H22C 109.5 . .
H22A C22 H22B 109.5 . .
H22A C22 H22C 109.5 . .
H22B C22 H22C 109.5 . .
C21 C24 H24A 109.5 . .
C21 C24 H24B 109.5 . .
C21 C24 H24C 109.5 . .
H24A C24 H24B 109.5 . .
H24A C24 H24C 109.5 . .
H24B C24 H24C 109.5 . .
C21 C23 H23A 109.5 . .
C21 C23 H23B 109.5 . .
C21 C23 H23C 109.5 . .
H23A C23 H23B 109.5 . .
H23A C23 H23C 109.5 . .
H23B C23 H23C 109.5 . .
C2 C4 H4A 109.5 . .
C2 C4 H4B 109.5 . .
C2 C4 H4C 109.5 . .
H4A C4 H4B 109.5 . .
H4A C4 H4C 109.5 . .
H4B C4 H4C 109.5 . .
C2 C3 H3A 109.5 . .
C2 C3 H3B 109.5 . .
C2 C3 H3C 109.5 . .
H3A C3 H3B 109.5 . .
H3A C3 H3C 109.5 . .
H3B C3 H3C 109.5 . .

loop_
_geom_bond_atom_site_label_1
_geom_bond_atom_site_label_2
_geom_bond_distance
_geom_bond_site_symmetry_2
O2 C13 1.368(3) .
O2 C15 1.403(3) .
O1 C8 1.212(3) .
N1 C8 1.399(3) .
N1 C8 1.399(3) 7
N1 C7 1.466(5) .
C11 C12 1.428(3) 7
C11 C12 1.428(3) .
C11 C10 1.414(5) .
C12 C12 1.463(4) 12_655
C12 C13 1.401(3) .
C10 C9 1.407(3) .
C10 C9 1.407(3) 7
C13 C14 1.403(3) .
C14 H14 0.9500 .
C14 C9 1.376(3) .
C15 C16 1.368(4) .
C15 C20 1.352(4) .
C9 C8 1.474(3) .
C16 H16 0.9500 .
C16 C17 1.389(4) .
C7 C1 1.379(3) .
C7 C1 1.380(3) 7
C17 H17 0.9500 .
C17 C18 1.392(4) .
C18 C19 1.384(4) .
C18 C21 1.535(4) .
C1 C5 1.405(4) .
C1 C2 1.512(5) .
C20 H20 0.9500 .
C20 C19 1.386(4) .
C19 H19 0.9500 .
C5 H5 0.9500 .
C5 C6 1.362(4) .
C6 C5 1.362(4) 7
C6 H6 0.9500 .
C21 C22 1.491(5) .
C21 C24 1.535(5) .
C21 C23 1.526(5) .
C2 H2 1.0000 .
C2 C4 1.513(5) .
C2 C3 1.534(5) .
C22 H22A 0.9800 .
C22 H22B 0.9800 .
C22 H22C 0.9800 .
C24 H24A 0.9800 .
C24 H24B 0.9800 .
C24 H24C 0.9800 .
C23 H23A 0.9800 .
C23 H23B 0.9800 .
C23 H23C 0.9800 .
C4 H4A 0.9800 .
C4 H4B 0.9800 .
C4 H4C 0.9800 .
C3 H3A 0.9800 .
C3 H3B 0.9800 .
C3 H3C 0.9800 .

loop_
_geom_torsion_atom_site_label_1
_geom_torsion_atom_site_label_2
_geom_torsion_atom_site_label_3
_geom_torsion_atom_site_label_4
_geom_torsion
_geom_torsion_site_symmetry_1
_geom_torsion_site_symmetry_4
O2 C13 C14 C9 173.6(2) . .
O2 C15 C16 C17 175.5(2) . .
O2 C15 C20 C19 -177.0(3) . .
N1 C7 C1 C5 179.46(18) . .
N1 C7 C1 C2 0.4(3) . .
C11 C12 C13 O2 -164.08(18) . .
C11 C12 C13 C14 12.6(3) . .
C11 C10 C9 C14 1.7(3) . .
C11 C10 C9 C8 178.07(16) . .
C12 C11 C12 C12 -13.43(19) 7 12_655
C12 C11 C12 C13 164.9(2) 7 .
C12 C11 C10 C9 8.28(15) 7 7
C12 C11 C10 C9 -171.73(15) 7 .
C12 C11 C10 C9 -171.72(15) . 7
C12 C11 C10 C9 8.27(15) . .
C12 C12 C13 O2 14.1(4) 12_655 .
C12 C12 C13 C14 -169.2(3) 12_655 .
C12 C13 C14 C9 -2.9(4) . .
C10 C11 C12 C12 166.57(19) . 12_655
C10 C11 C12 C13 -15.1(2) . .
C10 C9 C8 O1 -175.3(2) . .
C10 C9 C8 N1 3.8(3) . .
C13 O2 C15 C16 86.3(3) . .
C13 O2 C15 C20 -95.7(3) . .
C13 C14 C9 C10 -4.5(3) . .
C13 C14 C9 C8 179.1(2) . .
C14 C9 C8 O1 1.1(4) . .
C14 C9 C8 N1 -179.8(2) . .
C15 O2 C13 C12 -170.9(2) . .
C15 O2 C13 C14 12.4(3) . .
C15 C16 C17 C18 2.1(4) . .
C15 C20 C19 C18 1.0(5) . .
C9 C10 C9 C14 -178.3(3) 7 .
C9 C10 C9 C8 -1.94(16) 7 .
C8 N1 C8 O1 177.3(3) 7 .
C8 N1 C8 C9 -1.85(15) 7 .
C8 N1 C7 C1 96.82(17) 7 7
C8 N1 C7 C1 96.82(17) . .
C8 N1 C7 C1 -83.18(17) . 7
C8 N1 C7 C1 -83.18(17) 7 .
C16 C15 C20 C19 0.9(4) . .
C16 C17 C18 C19 -0.2(4) . .
C16 C17 C18 C21 178.7(3) . .
C7 N1 C8 O1 -2.7(3) . .
C7 N1 C8 C9 178.15(15) . .
C7 C1 C5 C6 1.1(4) . .
C7 C1 C2 C4 -118.2(3) . .
C7 C1 C2 C3 115.1(3) . .
C17 C18 C19 C20 -1.3(5) . .
C17 C18 C21 C22 7.5(4) . .
C17 C18 C21 C24 -114.5(4) . .
C17 C18 C21 C23 127.4(4) . .
C1 C7 C1 C5 -0.54(19) 7 .
C1 C7 C1 C2 -179.6(3) 7 .
C1 C5 C6 C5 -0.6(2) . 7
C20 C15 C16 C17 -2.4(4) . .
C19 C18 C21 C22 -173.6(3) . .
C19 C18 C21 C24 64.3(4) . .
C19 C18 C21 C23 -53.7(5) . .
C5 C1 C2 C4 62.8(4) . .
C5 C1 C2 C3 -63.9(4) . .
C21 C18 C19 C20 179.8(3) . .
C2 C1 C5 C6 -179.8(2) . .
